data_4037975
loop_
_publ_author_name
'Tendyck, Jonas C.'
'Kl\"ocker, Hans'
'Sch\"urmann, Lina'
'W\"urthwein, Ernst-Ulrich'
'Hepp, Alexander'
'Layh, Marcus'
'Uhl, Werner'

_publ_section_title
;
 Aspects of phosphaallene chemistry - heat induced formation of
 1,2-dihydrophosphetes by intramolecular nucleophilic aromatic
 substitution and photochemical generation of tricyclic phosphiranes.
;
_journal_name_full 'The Journal of organic chemistry'
_journal_paper_doi 10.1021/acs.joc.9b03056
_journal_year 2020
_chemical_formula_sum 'C81 H92 Cu2 F13 O6 P2 S2'
_chemical_formula_weight 1661.68
_space_group_crystal_system triclinic
_space_group_IT_number 2
_space_group_name_Hall '-P 1'
_space_group_name_H-M_alt 'P -1'
_atom_sites_solution_hydrogens mixed
_audit_creation_method SHELXL-2014/7
_cell_angle_alpha 99.032(2)
_cell_angle_beta 101.061(2)
_cell_angle_gamma 114.982(2)
_cell_formula_units_Z 2
_cell_length_a 13.8708(8)
_cell_length_b 15.6985(9)
_cell_length_c 21.0466(12)
_cell_measurement_reflns_used 9989
_cell_measurement_temperature 100(2)
_cell_measurement_theta_max 30.061
_cell_measurement_theta_min 2.558
_cell_volume 3928.3(4)
_computing_cell_refinement 'Bruker SAINT+'
_computing_data_collection 'Bruker SMART'
_computing_data_reduction 'Bruker SHELXTL'
_computing_molecular_graphics 'Bruker SHELXTL'
_computing_publication_material 'Bruker SHELXTL'
_computing_structure_refinement 'SHELXL-2014/7 (Sheldrick, 2014)'
_computing_structure_solution 'SHELXS-2014 (Sheldrick, 2014)'
_diffrn_ambient_temperature 100(2)
_diffrn_measured_fraction_theta_full 0.977
_diffrn_measured_fraction_theta_max 0.983
_diffrn_measurement_device_type 'CCD area detector'
_diffrn_measurement_method 'omega scans'
_diffrn_radiation_type MoK\a
_diffrn_radiation_wavelength 0.71073
_diffrn_reflns_av_R_equivalents 0.0304
_diffrn_reflns_av_unetI/netI 0.0404
_diffrn_reflns_Laue_measured_fraction_full 0.977
_diffrn_reflns_Laue_measured_fraction_max 0.983
_diffrn_reflns_limit_h_max 18
_diffrn_reflns_limit_h_min -18
_diffrn_reflns_limit_k_max 21
_diffrn_reflns_limit_k_min -21
_diffrn_reflns_limit_l_max 28
_diffrn_reflns_limit_l_min -28
_diffrn_reflns_number 53021
_diffrn_reflns_point_group_measured_fraction_full 0.977
_diffrn_reflns_point_group_measured_fraction_max 0.983
_diffrn_reflns_theta_full 25.242
_diffrn_reflns_theta_max 29.000
_diffrn_reflns_theta_min 2.558
_diffrn_source microsource
_exptl_absorpt_coefficient_mu 0.718
_exptl_absorpt_correction_T_max 0.7460
_exptl_absorpt_correction_T_min 0.6824
_exptl_absorpt_correction_type empirical
_exptl_absorpt_process_details SADABS
_exptl_crystal_colour colourless
_exptl_crystal_density_diffrn 1.405
_exptl_crystal_description block
_exptl_crystal_F_000 1726
_exptl_crystal_size_max 0.360
_exptl_crystal_size_mid 0.340
_exptl_crystal_size_min 0.250
_refine_diff_density_max 1.560
_refine_diff_density_min -0.506
_refine_diff_density_rms 0.093
_refine_ls_extinction_method none
_refine_ls_goodness_of_fit_ref 1.038
_refine_ls_hydrogen_treatment constr
_refine_ls_matrix_type full
_refine_ls_number_parameters 1002
_refine_ls_number_reflns 20544
_refine_ls_number_restraints 0
_refine_ls_restrained_S_all 1.038
_refine_ls_R_factor_all 0.0624
_refine_ls_R_factor_gt 0.0530
_refine_ls_shift/su_max 0.002
_refine_ls_shift/su_mean 0.000
_refine_ls_structure_factor_coef Fsqd
_refine_ls_weighting_details 'w=1/[\s^2^(Fo^2^)+(0.0689P)^2^+7.8533P] where P=(Fo^2^+2Fc^2^)/3'
_refine_ls_weighting_scheme calc
_refine_ls_wR_factor_gt 0.1535
_refine_ls_wR_factor_ref 0.1597
_reflns_Friedel_coverage 0.000
_reflns_number_gt 17229
_reflns_number_total 20544
_reflns_threshold_expression 'I > 2\s(I)'
_cod_data_source_file jo9b03056_si_001.cif
_cod_data_source_block sad_a_compound_9b
_cod_database_code 4037975
_shelx_shelxl_version_number 2014/7
_shelx_space_group_comment
;
The symmetry employed for this shelxl refinement is uniquely defined
by the following loop, which should always be used as a source of
symmetry information in preference to the above space-group names.
They are only intended as comments.
;
_shelx_estimated_absorpt_t_min 0.782
_shelx_estimated_absorpt_t_max 0.841

loop_
_space_group_symop_operation_xyz
'x, y, z'
'-x, -y, -z'

loop_
_atom_site_label
_atom_site_type_symbol
_atom_site_fract_x
_atom_site_fract_y
_atom_site_fract_z
_atom_site_U_iso_or_equiv
_atom_site_adp_type
_atom_site_occupancy
_atom_site_site_symmetry_order
_atom_site_calc_flag
_atom_site_refinement_flags_posn
_atom_site_refinement_flags_adp
_atom_site_refinement_flags_occupancy
_atom_site_disorder_assembly
_atom_site_disorder_group
Cu1 Cu 0.14231(2) 0.46185(2) 0.45302(2) 0.01593(7) Uani 1 1 d . . . . .
O1 O 0.04423(14) 0.39534(13) 0.50953(9) 0.0207(3) Uani 1 1 d . . . . .
S1 S -0.07496(5) 0.36086(4) 0.49270(3) 0.01388(11) Uani 1 1 d . . . . .
O2 O -0.10652(16) 0.42007(13) 0.53561(9) 0.0203(3) Uani 1 1 d . . . . .
O3 O -0.13118(15) 0.33088(13) 0.42227(8) 0.0209(3) Uani 1 1 d . . . . .
C1 C -0.1256(2) 0.24845(18) 0.51947(12) 0.0204(5) Uani 1 1 d . . . . .
F1 F -0.08282(15) 0.26580(12) 0.58512(8) 0.0283(3) Uani 1 1 d . . . . .
F2 F -0.23556(14) 0.20756(13) 0.50644(9) 0.0330(4) Uani 1 1 d . . . . .
F3 F -0.10047(18) 0.18477(12) 0.48709(9) 0.0359(4) Uani 1 1 d . . . . .
P1 P 0.19845(5) 0.41118(4) 0.37250(3) 0.01328(11) Uani 1 1 d . . . . .
C200 C 0.31984(19) 0.39489(17) 0.40377(12) 0.0161(4) Uani 1 1 d . . . . .
C201 C 0.3631(2) 0.3555(2) 0.35261(13) 0.0232(5) Uani 1 1 d . . . . .
H20A H 0.4292 0.3518 0.3756 0.028 Uiso 1 1 calc R U . . .
H20B H 0.3826 0.3987 0.3231 0.028 Uiso 1 1 calc R U . . .
H20C H 0.3057 0.2901 0.3257 0.028 Uiso 1 1 calc R U . . .
C300 C 0.3642(2) 0.41188(18) 0.46995(12) 0.0189(4) Uani 1 1 d . . . . .
H300 H 0.4208 0.3936 0.4824 0.023 Uiso 1 1 calc R U . . .
C301 C 0.33463(19) 0.45588(18) 0.52542(12) 0.0187(4) Uani 1 1 d . . . . .
C302 C 0.3063(2) 0.4095(2) 0.57517(13) 0.0252(5) Uani 1 1 d . . . . .
H302 H 0.3062 0.3486 0.5737 0.030 Uiso 1 1 calc R U . . .
C303 C 0.2782(2) 0.4517(2) 0.62723(14) 0.0304(6) Uani 1 1 d . . . . .
H303 H 0.2581 0.4190 0.6606 0.037 Uiso 1 1 calc R U . . .
C304 C 0.2793(2) 0.5406(2) 0.63059(13) 0.0279(6) Uani 1 1 d . . . . .
H304 H 0.2585 0.5681 0.6657 0.034 Uiso 1 1 calc R U . . .
C305 C 0.3105(2) 0.5899(2) 0.58307(13) 0.0232(5) Uani 1 1 d . . . . .
H305 H 0.3133 0.6520 0.5861 0.028 Uiso 1 1 calc R U . . .
C306 C 0.33787(19) 0.54775(18) 0.53065(12) 0.0195(4) Uani 1 1 d . . . . .
H306 H 0.3593 0.5818 0.4976 0.023 Uiso 1 1 calc R U . . .
C11 C 0.10741(19) 0.30627(16) 0.29744(11) 0.0147(4) Uani 1 1 d . . . . .
C12 C 0.03761(19) 0.21126(17) 0.28189(12) 0.0170(4) Uani 1 1 d . . . . .
H12 H 0.0018 0.1814 0.2352 0.020 Uiso 1 1 calc R U . . .
C13 C 0.0062(2) 0.14344(17) 0.32624(13) 0.0191(4) Uani 1 1 d . . . . .
C131 C 0.0806(2) 0.18888(19) 0.39862(13) 0.0236(5) Uani 1 1 d . . . . .
H13A H 0.1574 0.2055 0.3995 0.028 Uiso 1 1 calc R U . . .
H13B H 0.0554 0.1422 0.4252 0.028 Uiso 1 1 calc R U . . .
H13C H 0.0767 0.2481 0.4176 0.028 Uiso 1 1 calc R U . . .
C132 C 0.0132(3) 0.05165(19) 0.29529(15) 0.0270(5) Uani 1 1 d . . . . .
H13D H -0.0346 0.0232 0.2488 0.032 Uiso 1 1 calc R U . . .
H13E H -0.0116 0.0041 0.3213 0.032 Uiso 1 1 calc R U . . .
H13F H 0.0901 0.0691 0.2960 0.032 Uiso 1 1 calc R U . . .
C133 C -0.1150(2) 0.1159(2) 0.32456(15) 0.0269(5) Uani 1 1 d . . . . .
H13G H -0.1198 0.1745 0.3436 0.032 Uiso 1 1 calc R U . . .
H13H H -0.1398 0.0689 0.3510 0.032 Uiso 1 1 calc R U . . .
H13I H -0.1624 0.0866 0.2780 0.032 Uiso 1 1 calc R U . . .
C14 C 0.21625(19) 0.46130(16) 0.29999(11) 0.0152(4) Uani 1 1 d . . . . .
C15 C 0.26878(19) 0.54582(16) 0.27980(12) 0.0153(4) Uani 1 1 d . . . . .
C151 C 0.35342(19) 0.64333(17) 0.32953(12) 0.0173(4) Uani 1 1 d . . . . .
C152 C 0.3988(2) 0.72471(19) 0.29516(14) 0.0256(5) Uani 1 1 d . . . . .
H15A H 0.4373 0.7081 0.2647 0.031 Uiso 1 1 calc R U . . .
H15B H 0.4510 0.7860 0.3292 0.031 Uiso 1 1 calc R U . . .
H15C H 0.3373 0.7321 0.2695 0.031 Uiso 1 1 calc R U . . .
C153 C 0.2975(2) 0.67358(19) 0.37855(13) 0.0243(5) Uani 1 1 d . . . . .
H15D H 0.2374 0.6835 0.3537 0.029 Uiso 1 1 calc R U . . .
H15E H 0.3524 0.7344 0.4123 0.029 Uiso 1 1 calc R U . . .
H15F H 0.2669 0.6221 0.4009 0.029 Uiso 1 1 calc R U . . .
C154 C 0.4512(2) 0.63242(19) 0.36817(14) 0.0246(5) Uani 1 1 d . . . . .
H15G H 0.4240 0.5816 0.3915 0.029 Uiso 1 1 calc R U . . .
H15H H 0.5049 0.6945 0.4011 0.029 Uiso 1 1 calc R U . . .
H15I H 0.4873 0.6142 0.3366 0.029 Uiso 1 1 calc R U . . .
C16 C 0.2381(2) 0.53374(17) 0.21015(12) 0.0188(4) Uani 1 1 d . . . . .
H16 H 0.2720 0.5892 0.1940 0.023 Uiso 1 1 calc R U . . .
C17 C 0.1605(2) 0.44503(18) 0.16272(12) 0.0191(4) Uani 1 1 d . . . . .
C171 C 0.1330(2) 0.4363(2) 0.08702(13) 0.0239(5) Uani 1 1 d . . . . .
C172 C 0.1872(3) 0.5314(2) 0.07009(15) 0.0358(7) Uani 1 1 d . . . . .
H17A H 0.2681 0.5582 0.0858 0.043 Uiso 1 1 calc R U . . .
H17B H 0.1652 0.5773 0.0920 0.043 Uiso 1 1 calc R U . . .
H17C H 0.1638 0.5208 0.0213 0.043 Uiso 1 1 calc R U . . .
C173 C 0.0042(3) 0.3940(3) 0.05596(16) 0.0391(7) Uani 1 1 d . . . . .
H17D H -0.0197 0.4400 0.0753 0.047 Uiso 1 1 calc R U . . .
H17E H -0.0348 0.3316 0.0660 0.047 Uiso 1 1 calc R U . . .
H17F H -0.0131 0.3841 0.0072 0.047 Uiso 1 1 calc R U . . .
C174 C 0.1650(3) 0.3630(2) 0.05299(15) 0.0329(6) Uani 1 1 d . . . . .
H17G H 0.1440 0.3540 0.0043 0.040 Uiso 1 1 calc R U . . .
H17H H 0.1262 0.3005 0.0630 0.040 Uiso 1 1 calc R U . . .
H17I H 0.2454 0.3875 0.0698 0.040 Uiso 1 1 calc R U . . .
C18 C 0.1088(2) 0.36253(18) 0.18496(12) 0.0191(4) Uani 1 1 d . . . . .
H18 H 0.0553 0.3017 0.1543 0.023 Uiso 1 1 calc R U . . .
C19 C 0.13848(19) 0.37260(16) 0.25349(12) 0.0158(4) Uani 1 1 d . . . . .
Cu2 Cu 0.63483(2) 0.94954(2) 0.95423(2) 0.02037(8) Uani 1 1 d . . . . .
O4 O 0.52120(19) 0.8914(2) 1.00251(13) 0.0450(6) Uani 1 1 d . . . . .
S2 S 0.40316(5) 0.85822(4) 0.99023(3) 0.01902(12) Uani 1 1 d . . . . .
O5 O 0.3787(2) 0.92139(17) 1.03411(11) 0.0385(5) Uani 1 1 d . . . . .
O6 O 0.3386(2) 0.82355(16) 0.92189(10) 0.0365(5) Uani 1 1 d . . . . .
C2 C 0.3604(3) 0.7524(2) 1.02307(14) 0.0307(6) Uani 1 1 d . . . . .
F4 F 0.25344(19) 0.71460(18) 1.01796(12) 0.0640(7) Uani 1 1 d . . . . .
F5 F 0.3759(3) 0.68432(15) 0.98798(11) 0.0666(8) Uani 1 1 d . . . . .
F6 F 0.41549(17) 0.77388(13) 1.08702(9) 0.0368(4) Uani 1 1 d . . . . .
P2 P 0.70290(5) 0.90929(4) 0.87727(3) 0.01467(11) Uani 1 1 d . . . . .
C400 C 0.82786(19) 0.89790(17) 0.90812(12) 0.0175(4) Uani 1 1 d . . . . .
C401 C 0.8828(2) 0.8770(2) 0.85707(13) 0.0236(5) Uani 1 1 d . . . . .
H40A H 0.9463 0.8692 0.8792 0.028 Uiso 1 1 calc R U . . .
H40B H 0.9084 0.9313 0.8365 0.028 Uiso 1 1 calc R U . . .
H40C H 0.8294 0.8168 0.8223 0.028 Uiso 1 1 calc R U . . .
C500 C 0.8659(2) 0.90352(18) 0.97317(13) 0.0202(5) Uani 1 1 d . . . . .
H500 H 0.9309 0.8958 0.9848 0.024 Uiso 1 1 calc R U . . .
C501 C 0.8200(2) 0.9201(2) 1.02899(13) 0.0239(5) Uani 1 1 d . . . . .
C502 C 0.7875(3) 0.8488(2) 1.06426(15) 0.0339(6) Uani 1 1 d . . . . .
H502 H 0.7958 0.7919 1.0522 0.041 Uiso 1 1 calc R U . . .
C503 C 0.7433(3) 0.8610(3) 1.11669(16) 0.0422(8) Uani 1 1 d . . . . .
H503 H 0.7199 0.8118 1.1397 0.051 Uiso 1 1 calc R U . . .
C504 C 0.7333(3) 0.9445(3) 1.13551(15) 0.0416(8) Uani 1 1 d . . . . .
H504 H 0.7030 0.9525 1.1715 0.050 Uiso 1 1 calc R U . . .
C505 C 0.7670(3) 1.0164(3) 1.10254(15) 0.0351(7) Uani 1 1 d . . . . .
H505 H 0.7608 1.0740 1.1162 0.042 Uiso 1 1 calc R U . . .
C506 C 0.8103(2) 1.0044(2) 1.04884(14) 0.0272(5) Uani 1 1 d . . . . .
H506 H 0.8333 1.0543 1.0257 0.033 Uiso 1 1 calc R U . . .
C21 C 0.61482(18) 0.80723(17) 0.80043(11) 0.0142(4) Uani 1 1 d . . . . .
C22 C 0.54615(19) 0.71207(17) 0.78416(11) 0.0155(4) Uani 1 1 d . . . . .
H22 H 0.5097 0.6829 0.7375 0.019 Uiso 1 1 calc R U . . .
C23 C 0.5168(2) 0.64302(17) 0.82809(12) 0.0170(4) Uani 1 1 d . . . . .
C231 C 0.5330(3) 0.5555(2) 0.79908(14) 0.0267(5) Uani 1 1 d . . . . .
H23A H 0.4875 0.5253 0.7521 0.032 Uiso 1 1 calc R U . . .
H23B H 0.5104 0.5077 0.8252 0.032 Uiso 1 1 calc R U . . .
H23C H 0.6114 0.5777 0.8014 0.032 Uiso 1 1 calc R U . . .
C232 C 0.3938(2) 0.6075(2) 0.82442(14) 0.0253(5) Uani 1 1 d . . . . .
H23D H 0.3829 0.6631 0.8427 0.030 Uiso 1 1 calc R U . . .
H23E H 0.3717 0.5599 0.8507 0.030 Uiso 1 1 calc R U . . .
H23F H 0.3482 0.5768 0.7775 0.030 Uiso 1 1 calc R U . . .
C233 C 0.5867(2) 0.68993(19) 0.90121(12) 0.0217(5) Uani 1 1 d . . . . .
H23G H 0.6654 0.7138 0.9039 0.026 Uiso 1 1 calc R U . . .
H23H H 0.5650 0.6416 0.9270 0.026 Uiso 1 1 calc R U . . .
H23I H 0.5746 0.7446 0.9198 0.026 Uiso 1 1 calc R U . . .
C24 C 0.72293(19) 0.96420(17) 0.80730(12) 0.0165(4) Uani 1 1 d . . . . .
C25 C 0.7783(2) 1.05022(17) 0.78958(13) 0.0188(4) Uani 1 1 d . . . . .
C251 C 0.8654(2) 1.14782(18) 0.83858(14) 0.0222(5) Uani 1 1 d . . . . .
C252 C 0.8810(2) 1.1416(2) 0.91166(15) 0.0300(6) Uani 1 1 d . . . . .
H25A H 0.8102 1.1227 0.9223 0.036 Uiso 1 1 calc R U . . .
H25B H 0.9367 1.2054 0.9419 0.036 Uiso 1 1 calc R U . . .
H25C H 0.9061 1.0929 0.9175 0.036 Uiso 1 1 calc R U . . .
C253 C 0.9772(2) 1.1770(2) 0.82345(16) 0.0310(6) Uani 1 1 d . . . . .
H25D H 1.0001 1.1266 0.8280 0.037 Uiso 1 1 calc R U . . .
H25E H 1.0333 1.2393 0.8552 0.037 Uiso 1 1 calc R U . . .
H25F H 0.9697 1.1837 0.7775 0.037 Uiso 1 1 calc R U . . .
C254 C 0.8297(3) 1.2267(2) 0.83187(17) 0.0331(6) Uani 1 1 d . . . . .
H25G H 0.8232 1.2345 0.7862 0.040 Uiso 1 1 calc R U . . .
H25H H 0.8852 1.2886 0.8642 0.040 Uiso 1 1 calc R U . . .
H25I H 0.7577 1.2074 0.8409 0.040 Uiso 1 1 calc R U . . .
C26 C 0.7511(2) 1.04151(19) 0.72027(13) 0.0217(5) Uani 1 1 d . . . . .
H26 H 0.7878 1.0981 0.7059 0.026 Uiso 1 1 calc R U . . .
C27 C 0.6734(2) 0.95526(19) 0.67059(13) 0.0206(5) Uani 1 1 d . . . . .
C271 C 0.6540(2) 0.9570(2) 0.59686(14) 0.0276(6) Uani 1 1 d . . . . .
C272 C 0.6205(3) 1.0375(3) 0.58699(18) 0.0419(8) Uani 1 1 d . . . . .
H27A H 0.6082 1.0386 0.5398 0.050 Uiso 1 1 calc R U . . .
H27B H 0.6801 1.1009 0.6153 0.050 Uiso 1 1 calc R U . . .
H27C H 0.5521 1.0238 0.5996 0.050 Uiso 1 1 calc R U . . .
C273 C 0.5623(4) 0.8621(3) 0.55043(17) 0.0636(13) Uani 1 1 d . . . . .
H27D H 0.5807 0.8093 0.5557 0.076 Uiso 1 1 calc R U . . .
H27E H 0.5537 0.8662 0.5039 0.076 Uiso 1 1 calc R U . . .
H27F H 0.4926 0.8488 0.5614 0.076 Uiso 1 1 calc R U . . .
C274 C 0.7619(3) 0.9833(3) 0.57829(18) 0.0485(9) Uani 1 1 d . . . . .
H27G H 0.7817 0.9305 0.5794 0.058 Uiso 1 1 calc R U . . .
H27H H 0.8213 1.0437 0.6105 0.058 Uiso 1 1 calc R U . . .
H27I H 0.7522 0.9927 0.5330 0.058 Uiso 1 1 calc R U . . .
C28 C 0.6194(2) 0.87094(18) 0.69062(12) 0.0190(4) Uani 1 1 d . . . . .
H28 H 0.5660 0.8114 0.6586 0.023 Uiso 1 1 calc R U . . .
C29 C 0.64632(19) 0.87677(17) 0.75871(12) 0.0164(4) Uani 1 1 d . . . . .
C31 C 0.5506(3) -0.0184(2) 0.24558(15) 0.0314(6) Uani 1 1 d . . . . .
F31 F 0.5051(3) -0.11631(15) 0.22889(12) 0.0651(8) Uani 1 1 d . . . . .
C32 C 0.6005(2) 0.0320(2) 0.31214(14) 0.0263(5) Uani 1 1 d . . . . .
F32 F 0.60420(19) -0.01814(16) 0.35867(10) 0.0450(5) Uani 1 1 d . . . . .
C33 C 0.6489(2) 0.1316(2) 0.33147(14) 0.0292(6) Uani 1 1 d . . . . .
H33 H 0.6830 0.1663 0.3776 0.035 Uiso 1 1 calc R U . . .
C34 C 0.6473(2) 0.1810(2) 0.28246(16) 0.0308(6) Uani 1 1 d . . . . .
H34 H 0.6808 0.2502 0.2950 0.037 Uiso 1 1 calc R U . . .
C35 C 0.5970(2) 0.1300(2) 0.21542(15) 0.0281(6) Uani 1 1 d . . . . .
H35 H 0.5964 0.1643 0.1821 0.034 Uiso 1 1 calc R U . . .
C36 C 0.5476(3) 0.0292(2) 0.19673(14) 0.0309(6) Uani 1 1 d . . . . .
H36 H 0.5122 -0.0062 0.1508 0.037 Uiso 1 1 calc R U . . .
C41 C 0.0986(2) 0.5011(2) 0.81527(14) 0.0287(6) Uani 1 1 d . . . . .
F41 F 0.1050(2) 0.45232(17) 0.86238(10) 0.0488(5) Uani 1 1 d . . . . .
C42 C 0.0398(3) 0.4485(2) 0.74967(15) 0.0308(6) Uani 1 1 d . . . . .
F42 F -0.0107(2) 0.34981(15) 0.73439(11) 0.0574(6) Uani 1 1 d . . . . .
C43 C 0.0321(2) 0.4950(2) 0.70044(14) 0.0300(6) Uani 1 1 d . . . . .
H43 H -0.0081 0.4586 0.6552 0.036 Uiso 1 1 calc R U . . .
C44 C 0.0839(2) 0.5957(2) 0.71772(15) 0.0289(6) Uani 1 1 d . . . . .
H44 H 0.0794 0.6289 0.6841 0.035 Uiso 1 1 calc R U . . .
C45 C 0.1419(2) 0.6482(2) 0.78339(16) 0.0318(6) Uani 1 1 d . . . . .
H45 H 0.1767 0.7174 0.7949 0.038 Uiso 1 1 calc R U . . .
C46 C 0.1498(2) 0.6008(2) 0.83282(14) 0.0309(6) Uani 1 1 d . . . . .
H46 H 0.1901 0.6370 0.8782 0.037 Uiso 1 1 calc R U . . .
C51 C 0.4108(3) 0.4387(3) 0.94501(19) 0.0433(8) Uani 1 1 d . . . . .
H51 H 0.3493 0.3960 0.9065 0.052 Uiso 0.5 1 d . U P . .
C52 C 0.3997(3) 0.5036(3) 0.99189(19) 0.0429(8) Uani 1 1 d . . . . .
H52 H 0.3309 0.5065 0.9862 0.052 Uiso 1 1 calc R U . . .
C53 C 0.4900(3) 0.5645(3) 1.04716(19) 0.0434(8) Uani 1 1 d . . . . .
H53 H 0.4839 0.6106 1.0803 0.052 Uiso 0.5 1 d . U P . .
F51 F 0.3222(4) 0.3796(3) 0.8904(3) 0.0563(12) Uani 0.5 1 d . . P . .
F53 F 0.4853(4) 0.6258(4) 1.0949(2) 0.0565(12) Uani 0.5 1 d . . P . .
C61 C 0.1100(3) 0.2158(3) 0.6679(2) 0.0497(9) Uani 1 1 d . . . . .
H61 H 0.0497 0.2310 0.6673 0.060 Uiso 1 1 calc R U . . .
C62 C 0.2012(4) 0.2566(3) 0.7239(2) 0.0559(11) Uani 1 1 d . . . . .
C63 C 0.2874(4) 0.2356(4) 0.7248(3) 0.0709(15) Uani 1 1 d . . . . .
C64 C 0.2836(4) 0.1726(4) 0.6711(3) 0.0741(16) Uani 1 1 d . . . . .
H64 H 0.3438 0.1572 0.6723 0.089 Uiso 1 1 calc R U . . .
C65 C 0.1941(5) 0.1311(4) 0.6155(3) 0.0728(16) Uani 1 1 d . . . . .
C66 C 0.1066(4) 0.1541(3) 0.6135(3) 0.0592(11) Uani 1 1 d . . . . .
H62 H 0.2058 0.3016 0.7632 0.071 Uiso 0.5 1 d . U P . .
H63 H 0.3516 0.2647 0.7629 0.071 Uiso 0.5 1 d . U P . .
H65 H 0.1889 0.0850 0.5762 0.071 Uiso 0.5 1 d . U P . .
H66 H 0.0433 0.1256 0.5740 0.071 Uiso 0.5 1 d . U P . .
F62 F 0.2148(4) 0.3151(5) 0.7780(3) 0.0708(15) Uani 0.5 1 d . . P . .
F63 F 0.3744(4) 0.2647(6) 0.7732(3) 0.092(2) Uani 0.5 1 d . . P . .
F65 F 0.1979(7) 0.0705(6) 0.5706(4) 0.110(3) Uani 0.5 1 d . . P . .
F66 F 0.0250(5) 0.1031(5) 0.5629(3) 0.0824(18) Uani 0.5 1 d . . P . .

loop_
_atom_site_aniso_label
_atom_site_aniso_U_11
_atom_site_aniso_U_22
_atom_site_aniso_U_33
_atom_site_aniso_U_23
_atom_site_aniso_U_13
_atom_site_aniso_U_12
Cu1 0.01727(14) 0.01879(14) 0.01540(14) 0.00352(11) 0.00752(10) 0.01089(11)
O1 0.0163(8) 0.0255(9) 0.0207(8) 0.0098(7) 0.0065(6) 0.0083(7)
S1 0.0161(2) 0.0140(2) 0.0121(2) 0.00347(19) 0.00458(19) 0.0074(2)
O2 0.0304(9) 0.0212(8) 0.0181(8) 0.0065(7) 0.0114(7) 0.0177(8)
O3 0.0240(9) 0.0229(8) 0.0131(8) 0.0034(7) 0.0027(6) 0.0102(7)
C1 0.0283(12) 0.0171(11) 0.0179(11) 0.0047(9) 0.0090(9) 0.0114(10)
F1 0.0418(9) 0.0271(8) 0.0200(7) 0.0125(6) 0.0087(7) 0.0177(7)
F2 0.0265(8) 0.0277(8) 0.0339(9) 0.0093(7) 0.0121(7) 0.0012(7)
F3 0.0639(12) 0.0227(8) 0.0370(10) 0.0114(7) 0.0281(9) 0.0277(9)
P1 0.0147(3) 0.0142(2) 0.0128(3) 0.0029(2) 0.0052(2) 0.0081(2)
C200 0.0151(10) 0.0166(10) 0.0192(11) 0.0027(8) 0.0061(8) 0.0099(8)
C201 0.0244(12) 0.0293(13) 0.0229(12) 0.0043(10) 0.0098(10) 0.0184(11)
C300 0.0171(10) 0.0203(11) 0.0211(11) 0.0041(9) 0.0054(9) 0.0108(9)
C301 0.0150(10) 0.0247(12) 0.0155(10) 0.0027(9) 0.0014(8) 0.0106(9)
C302 0.0263(13) 0.0286(13) 0.0217(12) 0.0095(10) 0.0047(10) 0.0137(11)
C303 0.0304(14) 0.0410(16) 0.0193(12) 0.0118(12) 0.0069(10) 0.0150(13)
C304 0.0247(13) 0.0416(16) 0.0176(12) 0.0038(11) 0.0040(10) 0.0178(12)
C305 0.0191(11) 0.0284(13) 0.0198(12) 0.0005(10) 0.0010(9) 0.0131(10)
C306 0.0164(10) 0.0234(11) 0.0163(11) 0.0029(9) 0.0022(8) 0.0091(9)
C11 0.0173(10) 0.0166(10) 0.0137(10) 0.0034(8) 0.0055(8) 0.0109(9)
C12 0.0183(10) 0.0165(10) 0.0160(10) 0.0020(8) 0.0050(8) 0.0088(9)
C13 0.0215(11) 0.0148(10) 0.0221(11) 0.0046(9) 0.0096(9) 0.0080(9)
C131 0.0270(13) 0.0232(12) 0.0205(12) 0.0080(10) 0.0072(10) 0.0107(10)
C132 0.0366(15) 0.0190(11) 0.0323(14) 0.0089(10) 0.0162(12) 0.0159(11)
C133 0.0228(12) 0.0259(13) 0.0295(14) 0.0053(11) 0.0119(10) 0.0079(10)
C14 0.0169(10) 0.0159(10) 0.0155(10) 0.0039(8) 0.0060(8) 0.0097(9)
C15 0.0169(10) 0.0148(10) 0.0171(10) 0.0039(8) 0.0066(8) 0.0093(8)
C151 0.0175(10) 0.0142(10) 0.0195(11) 0.0043(8) 0.0068(8) 0.0062(8)
C152 0.0271(13) 0.0196(11) 0.0286(13) 0.0094(10) 0.0095(10) 0.0078(10)
C153 0.0267(13) 0.0189(11) 0.0253(13) 0.0013(10) 0.0107(10) 0.0089(10)
C154 0.0202(11) 0.0238(12) 0.0275(13) 0.0064(10) 0.0038(10) 0.0097(10)
C16 0.0259(12) 0.0175(10) 0.0200(11) 0.0080(9) 0.0104(9) 0.0137(9)
C17 0.0269(12) 0.0215(11) 0.0153(10) 0.0064(9) 0.0068(9) 0.0162(10)
C171 0.0366(14) 0.0287(13) 0.0169(11) 0.0087(10) 0.0085(10) 0.0234(12)
C172 0.0523(19) 0.0324(15) 0.0272(14) 0.0122(12) 0.0112(13) 0.0225(14)
C173 0.0379(17) 0.056(2) 0.0280(15) 0.0132(14) 0.0076(12) 0.0257(16)
C174 0.0453(17) 0.0327(15) 0.0267(14) 0.0085(12) 0.0121(12) 0.0225(14)
C18 0.0249(12) 0.0174(10) 0.0157(11) 0.0024(9) 0.0042(9) 0.0119(9)
C19 0.0183(10) 0.0150(10) 0.0164(10) 0.0040(8) 0.0060(8) 0.0093(9)
Cu2 0.01844(15) 0.02268(15) 0.02017(15) -0.00037(12) 0.00786(11) 0.01087(12)
O4 0.0254(11) 0.0688(17) 0.0484(14) 0.0316(13) 0.0198(10) 0.0194(11)
S2 0.0214(3) 0.0157(2) 0.0169(3) 0.0006(2) 0.0066(2) 0.0068(2)
O5 0.0686(16) 0.0393(12) 0.0270(11) 0.0072(9) 0.0185(11) 0.0411(12)
O6 0.0478(13) 0.0276(10) 0.0185(9) 0.0024(8) -0.0012(9) 0.0093(10)
C2 0.0421(16) 0.0206(12) 0.0204(13) 0.0016(10) 0.0057(11) 0.0093(12)
F4 0.0392(12) 0.0596(14) 0.0594(14) 0.0334(12) 0.0067(10) -0.0099(10)
F5 0.145(3) 0.0318(10) 0.0362(11) 0.0077(9) 0.0274(14) 0.0536(14)
F6 0.0532(11) 0.0341(9) 0.0226(8) 0.0087(7) 0.0067(8) 0.0213(9)
P2 0.0142(3) 0.0159(3) 0.0149(3) 0.0017(2) 0.0046(2) 0.0086(2)
C400 0.0140(10) 0.0167(10) 0.0226(11) 0.0026(9) 0.0054(8) 0.0087(8)
C401 0.0219(12) 0.0302(13) 0.0254(12) 0.0066(10) 0.0095(10) 0.0174(11)
C500 0.0166(10) 0.0203(11) 0.0236(12) 0.0035(9) 0.0026(9) 0.0106(9)
C501 0.0203(11) 0.0314(13) 0.0165(11) 0.0017(10) -0.0001(9) 0.0129(10)
C502 0.0393(16) 0.0407(16) 0.0258(14) 0.0113(12) 0.0080(12) 0.0222(14)
C503 0.051(2) 0.055(2) 0.0286(16) 0.0193(15) 0.0157(14) 0.0274(17)
C504 0.0418(18) 0.063(2) 0.0195(13) 0.0054(14) 0.0085(12) 0.0263(17)
C505 0.0319(15) 0.0442(17) 0.0265(14) -0.0018(13) 0.0012(11) 0.0222(14)
C506 0.0222(12) 0.0318(14) 0.0221(12) -0.0019(11) -0.0008(10) 0.0139(11)
C21 0.0158(10) 0.0180(10) 0.0128(10) 0.0036(8) 0.0044(8) 0.0115(9)
C22 0.0168(10) 0.0179(10) 0.0140(10) 0.0037(8) 0.0044(8) 0.0101(9)
C23 0.0193(11) 0.0163(10) 0.0168(10) 0.0046(8) 0.0058(8) 0.0093(9)
C231 0.0400(15) 0.0220(12) 0.0268(13) 0.0091(10) 0.0138(11) 0.0195(12)
C232 0.0194(11) 0.0313(13) 0.0240(12) 0.0112(11) 0.0071(10) 0.0091(10)
C233 0.0238(12) 0.0215(11) 0.0173(11) 0.0066(9) 0.0031(9) 0.0090(10)
C24 0.0164(10) 0.0170(10) 0.0190(11) 0.0041(9) 0.0063(8) 0.0102(9)
C25 0.0177(10) 0.0155(10) 0.0261(12) 0.0048(9) 0.0076(9) 0.0100(9)
C251 0.0213(11) 0.0160(10) 0.0297(13) 0.0063(10) 0.0072(10) 0.0090(9)
C252 0.0315(14) 0.0204(12) 0.0289(14) 0.0017(10) 0.0035(11) 0.0075(11)
C253 0.0216(12) 0.0262(13) 0.0424(17) 0.0084(12) 0.0094(11) 0.0088(11)
C254 0.0344(15) 0.0227(13) 0.0438(17) 0.0063(12) 0.0069(13) 0.0176(12)
C26 0.0219(11) 0.0215(11) 0.0284(13) 0.0115(10) 0.0104(10) 0.0133(10)
C27 0.0227(11) 0.0246(12) 0.0213(12) 0.0098(10) 0.0088(9) 0.0148(10)
C271 0.0310(14) 0.0358(15) 0.0231(13) 0.0157(11) 0.0100(11) 0.0184(12)
C272 0.0493(19) 0.054(2) 0.0384(17) 0.0253(16) 0.0127(15) 0.0346(17)
C273 0.091(3) 0.041(2) 0.0215(16) 0.0097(15) 0.0031(18) 0.002(2)
C274 0.054(2) 0.081(3) 0.0362(18) 0.0284(19) 0.0242(16) 0.046(2)
C28 0.0214(11) 0.0203(11) 0.0181(11) 0.0051(9) 0.0063(9) 0.0120(9)
C29 0.0171(10) 0.0164(10) 0.0190(11) 0.0049(9) 0.0067(8) 0.0101(9)
C31 0.0375(15) 0.0211(12) 0.0280(14) 0.0035(11) 0.0095(12) 0.0079(12)
F31 0.105(2) 0.0218(9) 0.0448(13) 0.0046(9) 0.0170(13) 0.0114(11)
C32 0.0248(12) 0.0333(14) 0.0232(13) 0.0109(11) 0.0091(10) 0.0137(11)
F32 0.0595(13) 0.0525(12) 0.0328(10) 0.0233(9) 0.0175(9) 0.0293(11)
C33 0.0223(12) 0.0340(14) 0.0237(13) -0.0007(11) 0.0034(10) 0.0106(11)
C34 0.0293(14) 0.0225(12) 0.0378(16) 0.0029(11) 0.0120(12) 0.0104(11)
C35 0.0313(14) 0.0330(14) 0.0301(14) 0.0132(12) 0.0129(11) 0.0208(12)
C36 0.0348(15) 0.0322(14) 0.0194(12) 0.0013(11) 0.0028(11) 0.0139(12)
C41 0.0299(14) 0.0387(15) 0.0211(12) 0.0126(11) 0.0087(10) 0.0171(12)
F41 0.0688(14) 0.0572(13) 0.0312(10) 0.0248(10) 0.0160(10) 0.0339(12)
C42 0.0382(15) 0.0266(13) 0.0260(14) 0.0033(11) 0.0114(12) 0.0141(12)
F42 0.0932(19) 0.0270(10) 0.0410(12) 0.0052(9) 0.0216(12) 0.0187(11)
C43 0.0301(14) 0.0383(15) 0.0161(12) 0.0011(11) 0.0038(10) 0.0144(12)
C44 0.0241(13) 0.0399(16) 0.0283(14) 0.0132(12) 0.0096(11) 0.0176(12)
C45 0.0252(13) 0.0298(14) 0.0346(15) 0.0068(12) 0.0092(11) 0.0079(11)
C46 0.0214(12) 0.0373(15) 0.0206(12) -0.0006(11) 0.0008(10) 0.0067(11)
C51 0.050(2) 0.0368(17) 0.047(2) 0.0162(15) 0.0158(16) 0.0202(16)
C52 0.049(2) 0.0431(18) 0.053(2) 0.0233(16) 0.0248(17) 0.0277(16)
C53 0.062(2) 0.0414(18) 0.0422(19) 0.0177(15) 0.0243(17) 0.0320(18)
F51 0.059(3) 0.045(2) 0.058(3) 0.010(2) 0.004(2) 0.025(2)
F53 0.077(3) 0.059(3) 0.050(3) 0.009(2) 0.019(2) 0.048(3)
C61 0.048(2) 0.056(2) 0.067(3) 0.032(2) 0.0248(19) 0.0364(19)
C62 0.049(2) 0.063(3) 0.073(3) 0.041(2) 0.028(2) 0.030(2)
C63 0.049(2) 0.096(4) 0.100(4) 0.073(3) 0.037(3) 0.040(3)
C64 0.056(3) 0.084(4) 0.125(5) 0.066(4) 0.053(3) 0.047(3)
C65 0.094(4) 0.058(3) 0.104(4) 0.042(3) 0.074(4) 0.043(3)
C66 0.055(2) 0.057(2) 0.072(3) 0.029(2) 0.030(2) 0.023(2)
F62 0.056(3) 0.093(4) 0.064(3) 0.022(3) 0.025(3) 0.032(3)
F63 0.038(3) 0.161(6) 0.110(5) 0.092(5) 0.035(3) 0.052(4)
F65 0.146(7) 0.133(7) 0.097(5) 0.033(5) 0.071(5) 0.090(6)
F66 0.082(4) 0.103(5) 0.057(3) 0.026(3) 0.006(3) 0.044(4)

loop_
_atom_type_symbol
_atom_type_description
_atom_type_scat_dispersion_real
_atom_type_scat_dispersion_imag
_atom_type_scat_source
C C 0.0033 0.0016 'International Tables Vol C Tables 4.2.6.8 and 6.1.1.4'
H H 0.0000 0.0000 'International Tables Vol C Tables 4.2.6.8 and 6.1.1.4'
Cu Cu 0.3201 1.2651 'International Tables Vol C Tables 4.2.6.8 and 6.1.1.4'
F F 0.0171 0.0103 'International Tables Vol C Tables 4.2.6.8 and 6.1.1.4'
O O 0.0106 0.0060 'International Tables Vol C Tables 4.2.6.8 and 6.1.1.4'
P P 0.1023 0.0942 'International Tables Vol C Tables 4.2.6.8 and 6.1.1.4'
S S 0.1246 0.1234 'International Tables Vol C Tables 4.2.6.8 and 6.1.1.4'

loop_
_geom_angle_atom_site_label_1
_geom_angle_atom_site_label_2
_geom_angle_atom_site_label_3
_geom_angle
_geom_angle_site_symmetry_1
_geom_angle_site_symmetry_3
_geom_angle_publ_flag
O1 Cu1 O2 93.47(7) . 2_566 ?
O1 Cu1 P1 134.50(6) . . ?
O2 Cu1 P1 126.50(5) 2_566 . ?
S1 O1 Cu1 124.53(11) . . ?
O3 S1 O2 116.33(11) . . ?
O3 S1 O1 115.21(11) . . ?
O2 S1 O1 113.34(11) . . ?
O3 S1 C1 104.64(11) . . ?
O2 S1 C1 101.71(11) . . ?
O1 S1 C1 103.15(11) . . ?
S1 O2 Cu1 145.13(11) . 2_566 ?
F3 C1 F1 108.7(2) . . ?
F3 C1 F2 108.0(2) . . ?
F1 C1 F2 107.6(2) . . ?
F3 C1 S1 111.02(17) . . ?
F1 C1 S1 111.36(17) . . ?
F2 C1 S1 109.96(17) . . ?
C200 P1 C14 107.46(10) . . ?
C200 P1 C11 105.96(10) . . ?
C14 P1 C11 74.72(10) . . ?
C200 P1 Cu1 112.44(8) . . ?
C14 P1 Cu1 125.32(7) . . ?
C11 P1 Cu1 124.87(7) . . ?
C300 C200 C201 121.5(2) . . ?
C300 C200 P1 121.01(18) . . ?
C201 C200 P1 117.34(17) . . ?
C200 C201 H20A 109.5 . . ?
C200 C201 H20B 109.5 . . ?
H20A C201 H20B 109.5 . . ?
C200 C201 H20C 109.5 . . ?
H20A C201 H20C 109.5 . . ?
H20B C201 H20C 109.5 . . ?
C200 C300 C301 127.1(2) . . ?
C200 C300 H300 116.4 . . ?
C301 C300 H300 116.4 . . ?
C302 C301 C306 118.1(2) . . ?
C302 C301 C300 121.0(2) . . ?
C306 C301 C300 120.8(2) . . ?
C301 C302 C303 120.5(3) . . ?
C301 C302 H302 119.8 . . ?
C303 C302 H302 119.8 . . ?
C304 C303 C302 120.5(3) . . ?
C304 C303 H303 119.8 . . ?
C302 C303 H303 119.8 . . ?
C303 C304 C305 120.3(3) . . ?
C303 C304 H304 119.8 . . ?
C305 C304 H304 119.8 . . ?
C304 C305 C306 119.4(3) . . ?
C304 C305 H305 120.3 . . ?
C306 C305 H305 120.3 . . ?
C305 C306 C301 121.1(2) . . ?
C305 C306 H306 119.5 . . ?
C301 C306 H306 119.5 . . ?
C12 C11 C19 130.3(2) . . ?
C12 C11 P1 140.03(18) . . ?
C19 C11 P1 89.64(14) . . ?
C11 C12 C13 130.5(2) . . ?
C11 C12 H12 114.7 . . ?
C13 C12 H12 114.7 . . ?
C12 C13 C131 113.1(2) . . ?
C12 C13 C132 107.4(2) . . ?
C131 C13 C132 110.1(2) . . ?
C12 C13 C133 107.0(2) . . ?
C131 C13 C133 109.8(2) . . ?
C132 C13 C133 109.3(2) . . ?
C13 C131 H13A 109.5 . . ?
C13 C131 H13B 109.5 . . ?
H13A C131 H13B 109.5 . . ?
C13 C131 H13C 109.5 . . ?
H13A C131 H13C 109.5 . . ?
H13B C131 H13C 109.5 . . ?
C13 C132 H13D 109.5 . . ?
C13 C132 H13E 109.5 . . ?
H13D C132 H13E 109.5 . . ?
C13 C132 H13F 109.5 . . ?
H13D C132 H13F 109.5 . . ?
H13E C132 H13F 109.5 . . ?
C13 C133 H13G 109.5 . . ?
C13 C133 H13H 109.5 . . ?
H13G C133 H13H 109.5 . . ?
C13 C133 H13I 109.5 . . ?
H13G C133 H13I 109.5 . . ?
H13H C133 H13I 109.5 . . ?
C15 C14 C19 121.6(2) . . ?
C15 C14 P1 144.86(19) . . ?
C19 C14 P1 93.42(15) . . ?
C14 C15 C16 114.8(2) . . ?
C14 C15 C151 122.6(2) . . ?
C16 C15 C151 122.7(2) . . ?
C15 C151 C152 112.6(2) . . ?
C15 C151 C154 109.16(19) . . ?
C152 C151 C154 108.2(2) . . ?
C15 C151 C153 108.93(19) . . ?
C152 C151 C153 107.9(2) . . ?
C154 C151 C153 110.0(2) . . ?
C151 C152 H15A 109.5 . . ?
C151 C152 H15B 109.5 . . ?
H15A C152 H15B 109.5 . . ?
C151 C152 H15C 109.5 . . ?
H15A C152 H15C 109.5 . . ?
H15B C152 H15C 109.5 . . ?
C151 C153 H15D 109.5 . . ?
C151 C153 H15E 109.5 . . ?
H15D C153 H15E 109.5 . . ?
C151 C153 H15F 109.5 . . ?
H15D C153 H15F 109.5 . . ?
H15E C153 H15F 109.5 . . ?
C151 C154 H15G 109.5 . . ?
C151 C154 H15H 109.5 . . ?
H15G C154 H15H 109.5 . . ?
C151 C154 H15I 109.5 . . ?
H15G C154 H15I 109.5 . . ?
H15H C154 H15I 109.5 . . ?
C15 C16 C17 124.3(2) . . ?
C15 C16 H16 117.8 . . ?
C17 C16 H16 117.8 . . ?
C18 C17 C16 119.2(2) . . ?
C18 C17 C171 119.2(2) . . ?
C16 C17 C171 121.6(2) . . ?
C172 C171 C174 110.6(2) . . ?
C172 C171 C17 113.9(2) . . ?
C174 C171 C17 108.6(2) . . ?
C172 C171 C173 106.7(2) . . ?
C174 C171 C173 106.6(2) . . ?
C17 C171 C173 110.1(2) . . ?
C171 C172 H17A 109.5 . . ?
C171 C172 H17B 109.5 . . ?
H17A C172 H17B 109.5 . . ?
C171 C172 H17C 109.5 . . ?
H17A C172 H17C 109.5 . . ?
H17B C172 H17C 109.5 . . ?
C171 C173 H17D 109.5 . . ?
C171 C173 H17E 109.5 . . ?
H17D C173 H17E 109.5 . . ?
C171 C173 H17F 109.5 . . ?
H17D C173 H17F 109.5 . . ?
H17E C173 H17F 109.5 . . ?
C171 C174 H17G 109.5 . . ?
C171 C174 H17H 109.5 . . ?
H17G C174 H17H 109.5 . . ?
C171 C174 H17I 109.5 . . ?
H17G C174 H17I 109.5 . . ?
H17H C174 H17I 109.5 . . ?
C19 C18 C17 117.5(2) . . ?
C19 C18 H18 121.3 . . ?
C17 C18 H18 121.3 . . ?
C18 C19 C14 122.6(2) . . ?
C18 C19 C11 135.3(2) . . ?
C14 C19 C11 102.07(19) . . ?
O4 Cu2 O5 92.79(11) . 2_677 ?
O4 Cu2 P2 141.81(9) . . ?
O5 Cu2 P2 120.15(7) 2_677 . ?
S2 O4 Cu2 136.30(16) . . ?
O6 S2 O5 116.13(15) . . ?
O6 S2 O4 116.36(15) . . ?
O5 S2 O4 112.62(17) . . ?
O6 S2 C2 105.46(13) . . ?
O5 S2 C2 101.38(14) . . ?
O4 S2 C2 102.26(15) . . ?
S2 O5 Cu2 142.40(15) . 2_677 ?
F4 C2 F5 107.1(3) . . ?
F4 C2 F6 108.2(3) . . ?
F5 C2 F6 108.6(3) . . ?
F4 C2 S2 110.2(2) . . ?
F5 C2 S2 110.4(2) . . ?
F6 C2 S2 112.18(19) . . ?
C400 P2 C24 105.89(11) . . ?
C400 P2 C21 107.04(10) . . ?
C24 P2 C21 74.92(10) . . ?
C400 P2 Cu2 115.07(8) . . ?
C24 P2 Cu2 124.83(8) . . ?
C21 P2 Cu2 122.11(7) . . ?
C400 P2 C29 112.67(10) . . ?
C24 P2 C29 36.25(9) . . ?
C21 P2 C29 38.75(9) . . ?
Cu2 P2 C29 132.26(6) . . ?
C500 C400 C401 121.6(2) . . ?
C500 C400 P2 121.26(18) . . ?
C401 C400 P2 117.03(18) . . ?
C400 C401 H40A 109.5 . . ?
C400 C401 H40B 109.5 . . ?
H40A C401 H40B 109.5 . . ?
C400 C401 H40C 109.5 . . ?
H40A C401 H40C 109.5 . . ?
H40B C401 H40C 109.5 . . ?
C400 C500 C501 128.5(2) . . ?
C400 C500 H500 115.7 . . ?
C501 C500 H500 115.7 . . ?
C506 C501 C502 119.0(3) . . ?
C506 C501 C500 122.6(3) . . ?
C502 C501 C500 118.4(3) . . ?
C503 C502 C501 120.3(3) . . ?
C503 C502 H502 119.8 . . ?
C501 C502 H502 119.8 . . ?
C504 C503 C502 120.1(3) . . ?
C504 C503 H503 119.9 . . ?
C502 C503 H503 119.9 . . ?
C505 C504 C503 120.5(3) . . ?
C505 C504 H504 119.8 . . ?
C503 C504 H504 119.8 . . ?
C504 C505 C506 120.0(3) . . ?
C504 C505 H505 120.0 . . ?
C506 C505 H505 120.0 . . ?
C501 C506 C505 120.0(3) . . ?
C501 C506 H506 120.0 . . ?
C505 C506 H506 120.0 . . ?
C22 C21 C29 131.6(2) . . ?
C22 C21 P2 138.65(18) . . ?
C29 C21 P2 89.63(15) . . ?
C21 C22 C23 130.3(2) . . ?
C21 C22 H22 114.9 . . ?
C23 C22 H22 114.9 . . ?
C22 C23 C233 113.1(2) . . ?
C22 C23 C231 107.77(19) . . ?
C233 C23 C231 109.8(2) . . ?
C22 C23 C232 107.94(19) . . ?
C233 C23 C232 109.0(2) . . ?
C231 C23 C232 109.1(2) . . ?
C23 C231 H23A 109.5 . . ?
C23 C231 H23B 109.5 . . ?
H23A C231 H23B 109.5 . . ?
C23 C231 H23C 109.5 . . ?
H23A C231 H23C 109.5 . . ?
H23B C231 H23C 109.5 . . ?
C23 C232 H23D 109.5 . . ?
C23 C232 H23E 109.5 . . ?
H23D C232 H23E 109.5 . . ?
C23 C232 H23F 109.5 . . ?
H23D C232 H23F 109.5 . . ?
H23E C232 H23F 109.5 . . ?
C23 C233 H23G 109.5 . . ?
C23 C233 H23H 109.5 . . ?
H23G C233 H23H 109.5 . . ?
C23 C233 H23I 109.5 . . ?
H23G C233 H23I 109.5 . . ?
H23H C233 H23I 109.5 . . ?
C25 C24 C29 121.6(2) . . ?
C25 C24 P2 145.0(2) . . ?
C29 C24 P2 93.37(16) . . ?
C24 C25 C26 114.7(2) . . ?
C24 C25 C251 125.3(2) . . ?
C26 C25 C251 119.9(2) . . ?
C25 C251 C254 110.2(2) . . ?
C25 C251 C253 109.4(2) . . ?
C254 C251 C253 109.6(2) . . ?
C25 C251 C252 111.4(2) . . ?
C254 C251 C252 108.0(2) . . ?
C253 C251 C252 108.2(2) . . ?
C251 C252 H25A 109.5 . . ?
C251 C252 H25B 109.5 . . ?
H25A C252 H25B 109.5 . . ?
C251 C252 H25C 109.5 . . ?
H25A C252 H25C 109.5 . . ?
H25B C252 H25C 109.5 . . ?
C251 C253 H25D 109.5 . . ?
C251 C253 H25E 109.5 . . ?
H25D C253 H25E 109.5 . . ?
C251 C253 H25F 109.5 . . ?
H25D C253 H25F 109.5 . . ?
H25E C253 H25F 109.5 . . ?
C251 C254 H25G 109.5 . . ?
C251 C254 H25H 109.5 . . ?
H25G C254 H25H 109.5 . . ?
C251 C254 H25I 109.5 . . ?
H25G C254 H25I 109.5 . . ?
H25H C254 H25I 109.5 . . ?
C25 C26 C27 124.9(2) . . ?
C25 C26 H26 117.6 . . ?
C27 C26 H26 117.6 . . ?
C28 C27 C26 118.5(2) . . ?
C28 C27 C271 122.8(2) . . ?
C26 C27 C271 118.7(2) . . ?
C273 C271 C274 110.9(3) . . ?
C273 C271 C27 112.4(2) . . ?
C274 C271 C27 109.4(2) . . ?
C273 C271 C272 107.4(3) . . ?
C274 C271 C272 107.1(3) . . ?
C27 C271 C272 109.5(2) . . ?
C271 C272 H27A 109.5 . . ?
C271 C272 H27B 109.5 . . ?
H27A C272 H27B 109.5 . . ?
C271 C272 H27C 109.5 . . ?
H27A C272 H27C 109.5 . . ?
H27B C272 H27C 109.5 . . ?
C271 C273 H27D 109.5 . . ?
C271 C273 H27E 109.5 . . ?
H27D C273 H27E 109.5 . . ?
C271 C273 H27F 109.5 . . ?
H27D C273 H27F 109.5 . . ?
H27E C273 H27F 109.5 . . ?
C271 C274 H27G 109.5 . . ?
C271 C274 H27H 109.5 . . ?
H27G C274 H27H 109.5 . . ?
C271 C274 H27I 109.5 . . ?
H27G C274 H27I 109.5 . . ?
H27H C274 H27I 109.5 . . ?
C29 C28 C27 118.0(2) . . ?
C29 C28 H28 121.0 . . ?
C27 C28 H28 121.0 . . ?
C28 C29 C24 122.3(2) . . ?
C28 C29 C21 135.8(2) . . ?
C24 C29 C21 101.9(2) . . ?
C28 C29 P2 172.45(18) . . ?
C24 C29 P2 50.38(12) . . ?
C21 C29 P2 51.62(11) . . ?
F31 C31 C36 120.2(3) . . ?
F31 C31 C32 118.7(3) . . ?
C36 C31 C32 121.1(3) . . ?
F32 C32 C33 120.1(3) . . ?
F32 C32 C31 119.1(3) . . ?
C33 C32 C31 120.8(3) . . ?
C32 C33 C34 118.7(3) . . ?
C32 C33 H33 120.6 . . ?
C34 C33 H33 120.6 . . ?
C35 C34 C33 120.3(3) . . ?
C35 C34 H34 119.8 . . ?
C33 C34 H34 119.8 . . ?
C36 C35 C34 120.3(3) . . ?
C36 C35 H35 119.9 . . ?
C34 C35 H35 119.9 . . ?
C31 C36 C35 118.7(3) . . ?
C31 C36 H36 120.6 . . ?
C35 C36 H36 120.6 . . ?
F41 C41 C46 120.4(3) . . ?
F41 C41 C42 118.8(3) . . ?
C46 C41 C42 120.7(3) . . ?
F42 C42 C43 120.4(3) . . ?
F42 C42 C41 119.0(3) . . ?
C43 C42 C41 120.6(3) . . ?
C42 C43 C44 119.0(3) . . ?
C42 C43 H43 120.5 . . ?
C44 C43 H43 120.5 . . ?
C45 C44 C43 120.3(3) . . ?
C45 C44 H44 119.9 . . ?
C43 C44 H44 119.9 . . ?
C44 C45 C46 120.5(3) . . ?
C44 C45 H45 119.8 . . ?
C46 C45 H45 119.8 . . ?
C41 C46 C45 118.9(3) . . ?
C41 C46 H46 120.6 . . ?
C45 C46 H46 120.6 . . ?
F51 C51 C53 121.0(4) . 2_667 ?
F51 C51 C52 118.4(4) . . ?
C53 C51 C52 120.6(4) 2_667 . ?
F51 C51 H51 1.5 . . ?
C53 C51 H51 119.6 2_667 . ?
C52 C51 H51 119.8 . . ?
C51 C52 C53 118.6(3) . . ?
C51 C52 H52 120.7 . . ?
C53 C52 H52 120.7 . . ?
F53 C53 C51 116.8(4) . 2_667 ?
F53 C53 C52 122.4(4) . . ?
C51 C53 C52 120.8(3) 2_667 . ?
F53 C53 H53 3.5 . . ?
C51 C53 H53 119.4 2_667 . ?
C52 C53 H53 119.7 . . ?
C51 F51 H51 3.5 . . ?
C53 F53 H53 9.6 . . ?
C66 C61 C62 119.3(4) . . ?
C66 C61 H61 120.4 . . ?
C62 C61 H61 120.4 . . ?
F62 C62 C63 113.7(5) . . ?
F62 C62 C61 125.7(5) . . ?
C63 C62 C61 120.6(5) . . ?
F62 C62 H62 5.1 . . ?
C63 C62 H62 118.7 . . ?
C61 C62 H62 120.7 . . ?
F63 C63 C64 111.9(6) . . ?
F63 C63 C62 127.6(7) . . ?
C64 C63 C62 120.4(5) . . ?
F63 C63 H63 7.3 . . ?
C64 C63 H63 118.5 . . ?
C62 C63 H63 121.2 . . ?
C63 C64 C65 120.0(4) . . ?
C63 C64 H64 120.0 . . ?
C65 C64 H64 120.0 . . ?
F65 C65 C64 113.9(7) . . ?
F65 C65 C66 126.0(7) . . ?
C64 C65 C66 120.1(5) . . ?
F65 C65 H65 8.2 . . ?
C64 C65 H65 121.6 . . ?
C66 C65 H65 118.3 . . ?
F66 C66 C61 126.4(5) . . ?
F66 C66 C65 113.2(6) . . ?
C61 C66 C65 119.7(5) . . ?
F66 C66 H66 10.4 . . ?
C61 C66 H66 119.8 . . ?
C65 C66 H66 120.5 . . ?
C62 F62 H62 15.8 . . ?
C63 F63 H63 20.5 . . ?
C65 F65 H65 25.8 . . ?
C66 F66 H66 30.2 . . ?

loop_
_geom_bond_atom_site_label_1
_geom_bond_atom_site_label_2
_geom_bond_distance
_geom_bond_site_symmetry_2
_geom_bond_publ_flag
Cu1 O1 2.0413(17) . ?
Cu1 O2 2.1032(17) 2_566 ?
Cu1 P1 2.1719(6) . ?
O1 S1 1.4529(18) . ?
S1 O3 1.4333(17) . ?
S1 O2 1.4503(17) . ?
S1 C1 1.828(2) . ?
O2 Cu1 2.1033(17) 2_566 ?
C1 F3 1.325(3) . ?
C1 F1 1.329(3) . ?
C1 F2 1.331(3) . ?
P1 C200 1.824(2) . ?
P1 C14 1.835(2) . ?
P1 C11 1.861(2) . ?
C200 C300 1.344(3) . ?
C200 C201 1.502(3) . ?
C201 H20A 0.9800 . ?
C201 H20B 0.9800 . ?
C201 H20C 0.9800 . ?
C300 C301 1.476(3) . ?
C300 H300 0.9500 . ?
C301 C302 1.392(3) . ?
C301 C306 1.410(3) . ?
C302 C303 1.395(4) . ?
C302 H302 0.9500 . ?
C303 C304 1.380(4) . ?
C303 H303 0.9500 . ?
C304 C305 1.383(4) . ?
C304 H304 0.9500 . ?
C305 C306 1.393(3) . ?
C305 H305 0.9500 . ?
C306 H306 0.9600 . ?
C11 C12 1.332(3) . ?
C11 C19 1.484(3) . ?
C12 C13 1.507(3) . ?
C12 H12 0.9500 . ?
C13 C131 1.526(4) . ?
C13 C132 1.535(3) . ?
C13 C133 1.540(4) . ?
C131 H13A 0.9800 . ?
C131 H13B 0.9800 . ?
C131 H13C 0.9800 . ?
C132 H13D 0.9800 . ?
C132 H13E 0.9800 . ?
C132 H13F 0.9800 . ?
C133 H13G 0.9800 . ?
C133 H13H 0.9800 . ?
C133 H13I 0.9800 . ?
C14 C15 1.397(3) . ?
C14 C19 1.400(3) . ?
C15 C16 1.404(3) . ?
C15 C151 1.525(3) . ?
C151 C152 1.529(3) . ?
C151 C154 1.532(3) . ?
C151 C153 1.535(3) . ?
C152 H15A 0.9800 . ?
C152 H15B 0.9800 . ?
C152 H15C 0.9800 . ?
C153 H15D 0.9800 . ?
C153 H15E 0.9800 . ?
C153 H15F 0.9800 . ?
C154 H15G 0.9800 . ?
C154 H15H 0.9800 . ?
C154 H15I 0.9800 . ?
C16 C17 1.407(3) . ?
C16 H16 0.9500 . ?
C17 C18 1.395(3) . ?
C17 C171 1.535(3) . ?
C171 C172 1.497(4) . ?
C171 C174 1.527(4) . ?
C171 C173 1.572(4) . ?
C172 H17A 0.9800 . ?
C172 H17B 0.9800 . ?
C172 H17C 0.9800 . ?
C173 H17D 0.9800 . ?
C173 H17E 0.9800 . ?
C173 H17F 0.9800 . ?
C174 H17G 0.9800 . ?
C174 H17H 0.9800 . ?
C174 H17I 0.9800 . ?
C18 C19 1.386(3) . ?
C18 H18 0.9500 . ?
Cu2 O4 2.010(2) . ?
Cu2 O5 2.094(2) 2_677 ?
Cu2 P2 2.1641(6) . ?
O4 S2 1.447(2) . ?
S2 O6 1.420(2) . ?
S2 O5 1.438(2) . ?
S2 C2 1.809(3) . ?
O5 Cu2 2.094(2) 2_677 ?
C2 F4 1.319(4) . ?
C2 F5 1.320(4) . ?
C2 F6 1.325(3) . ?
P2 C400 1.823(2) . ?
P2 C24 1.828(2) . ?
P2 C21 1.857(2) . ?
P2 C29 2.369(2) . ?
C400 C500 1.344(3) . ?
C400 C401 1.502(3) . ?
C401 H40A 0.9800 . ?
C401 H40B 0.9800 . ?
C401 H40C 0.9800 . ?
C500 C501 1.478(4) . ?
C500 H500 0.9500 . ?
C501 C506 1.395(4) . ?
C501 C502 1.403(4) . ?
C502 C503 1.386(4) . ?
C502 H502 0.9500 . ?
C503 C504 1.381(5) . ?
C503 H503 0.9500 . ?
C504 C505 1.377(5) . ?
C504 H504 0.9500 . ?
C505 C506 1.401(4) . ?
C505 H505 0.9500 . ?
C506 H506 0.9600 . ?
C21 C22 1.330(3) . ?
C21 C29 1.483(3) . ?
C22 C23 1.511(3) . ?
C22 H22 0.9500 . ?
C23 C233 1.523(3) . ?
C23 C231 1.536(3) . ?
C23 C232 1.537(3) . ?
C231 H23A 0.9800 . ?
C231 H23B 0.9800 . ?
C231 H23C 0.9800 . ?
C232 H23D 0.9800 . ?
C232 H23E 0.9800 . ?
C232 H23F 0.9800 . ?
C233 H23G 0.9800 . ?
C233 H23H 0.9800 . ?
C233 H23I 0.9800 . ?
C24 C25 1.395(3) . ?
C24 C29 1.403(3) . ?
C25 C26 1.404(4) . ?
C25 C251 1.527(3) . ?
C251 C254 1.531(4) . ?
C251 C253 1.534(4) . ?
C251 C252 1.536(4) . ?
C252 H25A 0.9800 . ?
C252 H25B 0.9800 . ?
C252 H25C 0.9800 . ?
C253 H25D 0.9800 . ?
C253 H25E 0.9800 . ?
C253 H25F 0.9800 . ?
C254 H25G 0.9800 . ?
C254 H25H 0.9800 . ?
C254 H25I 0.9800 . ?
C26 C27 1.407(4) . ?
C26 H26 0.9500 . ?
C27 C28 1.396(3) . ?
C27 C271 1.530(4) . ?
C271 C273 1.503(5) . ?
C271 C274 1.523(4) . ?
C271 C272 1.547(4) . ?
C272 H27A 0.9800 . ?
C272 H27B 0.9800 . ?
C272 H27C 0.9800 . ?
C273 H27D 0.9800 . ?
C273 H27E 0.9800 . ?
C273 H27F 0.9800 . ?
C274 H27G 0.9800 . ?
C274 H27H 0.9800 . ?
C274 H27I 0.9800 . ?
C28 C29 1.388(3) . ?
C28 H28 0.9500 . ?
C31 F31 1.345(3) . ?
C31 C36 1.367(4) . ?
C31 C32 1.373(4) . ?
C32 F32 1.356(3) . ?
C32 C33 1.368(4) . ?
C33 C34 1.387(4) . ?
C33 H33 0.9500 . ?
C34 C35 1.384(4) . ?
C34 H34 0.9500 . ?
C35 C36 1.383(4) . ?
C35 H35 0.9500 . ?
C36 H36 0.9500 . ?
C41 F41 1.356(3) . ?
C41 C46 1.368(4) . ?
C41 C42 1.377(4) . ?
C42 F42 1.354(3) . ?
C42 C43 1.371(4) . ?
C43 C44 1.381(4) . ?
C43 H43 0.9500 . ?
C44 C45 1.376(4) . ?
C44 H44 0.9500 . ?
C45 C46 1.384(4) . ?
C45 H45 0.9500 . ?
C46 H46 0.9500 . ?
C51 F51 1.361(6) . ?
C51 C53 1.377(5) 2_667 ?
C51 C52 1.383(5) . ?
C51 H51 0.9562 . ?
C52 C53 1.384(6) . ?
C52 H52 0.9600 . ?
C53 F53 1.310(5) . ?
C53 C51 1.377(5) 2_667 ?
C53 H53 0.9672 . ?
F51 H51 0.4053 . ?
F53 H53 0.3498 . ?
C61 C66 1.358(6) . ?
C61 C62 1.381(6) . ?
C61 H61 0.9600 . ?
C62 F62 1.273(7) . ?
C62 C63 1.366(6) . ?
C62 H62 0.9723 . ?
C63 F63 1.273(7) . ?
C63 C64 1.356(8) . ?
C63 H63 0.9556 . ?
C64 C65 1.362(8) . ?
C64 H64 0.9600 . ?
C65 F65 1.256(8) . ?
C65 C66 1.400(7) . ?
C65 H65 0.9779 . ?
C66 F66 1.249(7) . ?
C66 H66 0.9659 . ?
F62 H62 0.3161 . ?
F63 H63 0.3467 . ?
F65 H65 0.3196 . ?
F66 H66 0.3454 . ?
